data_7040232
loop_
_publ_author_name
'Jurca, Titel'
'Ouanounou, Sarah'
'Shih, Wei-Chih'
'Ong, Tiow-Gan'
'Yap, Glenn P. A.'
'Korobkov, Ilia'
'Gorelsky, Serge'
'Richeson, Darrin'

_publ_section_title
;
 Structural and electronic trends for five coordinate 1(st) row transition
 metal complexes: Mn(ii) to Zn(ii) captured in a bis(iminopyridine)
 framework.
;
_journal_issue 36
_journal_name_full 'Dalton transactions (Cambridge, England : 2003)'
_journal_page_first 14327
_journal_page_last 14334
_journal_paper_doi 10.1039/c6dt02598f
_journal_volume 45
_journal_year 2016
_chemical_formula_sum 'C47 H55 Br2 Co N3'
_chemical_formula_weight 880.69
_chemical_name_systematic
;
 ?
;
_space_group_IT_number 14
_symmetry_cell_setting monoclinic
_symmetry_space_group_name_Hall '-P 2yn'
_symmetry_space_group_name_H-M 'P 1 21/n 1'
_atom_sites_solution_hydrogens geom
_atom_sites_solution_primary direct
_atom_sites_solution_secondary difmap
_audit_creation_method SHELXL-97
_audit_update_record
;
2016-06-28 deposited with the CCDC.
2016-08-08 downloaded from the CCDC.
;
_cell_angle_alpha 90.00
_cell_angle_beta 95.9590(10)
_cell_angle_gamma 90.00
_cell_formula_units_Z 4
_cell_length_a 10.1944(3)
_cell_length_b 17.8757(5)
_cell_length_c 23.3736(6)
_cell_measurement_reflns_used 9927
_cell_measurement_temperature 100(2)
_cell_measurement_theta_max 25.54
_cell_measurement_theta_min 2.39
_cell_volume 4236.4(2)
_computing_cell_refinement 'SHELXTL, Sheldrick (2001)'
_computing_data_collection 'SMART, Bruker (2002)'
_computing_data_reduction 'SHELXTL, Sheldrick (2001)'
_computing_molecular_graphics 'SHELXTL, Sheldrick (2001)'
_computing_publication_material 'SHELXTL, Sheldrick (2001)'
_computing_structure_refinement 'SHELXL-97 (Sheldrick, 1997)'
_computing_structure_solution 'SHELXS-97 (Sheldrick, 1990)'
_diffrn_ambient_temperature 100(2)
_diffrn_detector_area_resol_mean 836.6
_diffrn_measured_fraction_theta_full 1.000
_diffrn_measured_fraction_theta_max 1.000
_diffrn_measurement_device_type 'Bruker AXS APEX diffractometer'
_diffrn_measurement_method \w
_diffrn_radiation_monochromator graphite
_diffrn_radiation_source 'fine-focus sealed tube'
_diffrn_radiation_type MoK\a
_diffrn_radiation_wavelength 0.71073
_diffrn_reflns_av_R_equivalents 0.0758
_diffrn_reflns_av_sigmaI/netI 0.0536
_diffrn_reflns_limit_h_max 13
_diffrn_reflns_limit_h_min -13
_diffrn_reflns_limit_k_max 22
_diffrn_reflns_limit_k_min -22
_diffrn_reflns_limit_l_max 29
_diffrn_reflns_limit_l_min -28
_diffrn_reflns_number 78996
_diffrn_reflns_theta_full 25.00
_diffrn_reflns_theta_max 27.10
_diffrn_reflns_theta_min 2.09
_diffrn_standards_decay_% <1
_exptl_absorpt_coefficient_mu 2.327
_exptl_absorpt_correction_T_max 0.7459
_exptl_absorpt_correction_T_min 0.6594
_exptl_absorpt_correction_type multi-scan
_exptl_absorpt_process_details 'SADABS, Sheldrick (2003)'
_exptl_crystal_colour red
_exptl_crystal_density_diffrn 1.381
_exptl_crystal_density_method 'not measured'
_exptl_crystal_description prism
_exptl_crystal_F_000 1820
_exptl_crystal_size_max 0.25
_exptl_crystal_size_mid 0.20
_exptl_crystal_size_min 0.20
_refine_diff_density_max 0.417
_refine_diff_density_min -0.390
_refine_diff_density_rms 0.087
_refine_ls_extinction_method none
_refine_ls_goodness_of_fit_ref 1.055
_refine_ls_hydrogen_treatment constr
_refine_ls_matrix_type full
_refine_ls_number_parameters 491
_refine_ls_number_reflns 9327
_refine_ls_number_restraints 0
_refine_ls_restrained_S_all 1.055
_refine_ls_R_factor_all 0.0623
_refine_ls_R_factor_gt 0.0342
_refine_ls_shift/su_max 0.001
_refine_ls_shift/su_mean 0.000
_refine_ls_structure_factor_coef Fsqd
_refine_ls_weighting_details 'calc w=1/[\s^2^(Fo^2^)+(0.0300P)^2^+0.9969P] where P=(Fo^2^+2Fc^2^)/3'
_refine_ls_weighting_scheme calc
_refine_ls_wR_factor_gt 0.0667
_refine_ls_wR_factor_ref 0.0749
_reflns_number_gt 6842
_reflns_number_total 9327
_reflns_threshold_expression >2sigma(I)
_cod_data_source_file c6dt02598f2.cif
_cod_data_source_block i11729
_cod_depositor_comments
;
The following automatic conversions were performed:

'_symmetry_cell_setting' value 'Monoclinic' changed to 'monoclinic'
according to
/usr/data/users/saulius/crontab/automatic-downloads/rss-feeds/RSC/lib/dictionaries/cif_core.dic
dictionary named 'cif_core.dic' version 2.4.2 from 2011-04-26.

Automatic conversion script
Id: cif_fix_values 4268 2015-11-12 08:31:59Z antanas 

 Adding full bibliography for 7040230--7040235.cif.
;
_cod_original_sg_symbol_H-M P2(1)/n
_cod_database_code 7040232

loop_
_symmetry_equiv_pos_as_xyz
'x, y, z'
'-x+1/2, y+1/2, -z+1/2'
'-x, -y, -z'
'x-1/2, -y-1/2, z-1/2'

loop_
_atom_site_label
_atom_site_type_symbol
_atom_site_fract_x
_atom_site_fract_y
_atom_site_fract_z
_atom_site_U_iso_or_equiv
_atom_site_adp_type
_atom_site_occupancy
_atom_site_symmetry_multiplicity
_atom_site_calc_flag
_atom_site_refinement_flags
Co Co 0.73284(3) 0.138219(18) 0.114558(14) 0.01227(8) Uani 1 1 d .
Br1 Br 0.85448(3) 0.243985(14) 0.153214(11) 0.01931(7) Uani 1 1 d .
Br2 Br 0.52069(2) 0.106665(14) 0.149126(11) 0.01723(7) Uani 1 1 d .
N1 N 0.84157(18) 0.04924(11) 0.16049(8) 0.0116(4) Uani 1 1 d .
N2 N 0.73475(18) 0.05282(11) 0.05581(8) 0.0117(4) Uani 1 1 d .
N3 N 0.65384(18) 0.18528(11) 0.03306(8) 0.0126(4) Uani 1 1 d .
C1 C 1.0159(2) 0.06979(13) 0.24355(11) 0.0146(5) Uani 1 1 d .
C2 C 1.0339(3) 0.07413(15) 0.30340(11) 0.0208(6) Uani 1 1 d .
H2A H 1.1207 0.0827 0.3211 0.025 Uiso 1 1 calc R
C3 C 0.9343(2) 0.06677(14) 0.33868(11) 0.0195(6) Uani 1 1 d .
H3A H 0.9542 0.0705 0.3792 0.023 Uiso 1 1 calc R
C4 C 0.8057(2) 0.05404(13) 0.31560(11) 0.0159(6) Uani 1 1 d .
C5 C 0.7849(2) 0.04964(13) 0.25605(10) 0.0145(5) Uani 1 1 d .
H5A H 0.6975 0.0422 0.2385 0.017 Uiso 1 1 calc R
C6 C 0.8862(2) 0.05567(13) 0.22115(10) 0.0128(5) Uani 1 1 d .
C7 C 1.1396(2) 0.07997(14) 0.21159(11) 0.0176(6) Uani 1 1 d .
C8 C 1.1146(3) 0.08086(15) 0.14565(10) 0.0201(6) Uani 1 1 d .
H8A H 1.0822 0.0317 0.1320 0.030 Uiso 1 1 calc R
H8B H 1.1970 0.0923 0.1293 0.030 Uiso 1 1 calc R
H8C H 1.0486 0.1191 0.1336 0.030 Uiso 1 1 calc R
C9 C 1.2039(3) 0.15564(15) 0.22939(12) 0.0244(6) Uani 1 1 d .
H9A H 1.2247 0.1570 0.2713 0.037 Uiso 1 1 calc R
H9B H 1.1428 0.1963 0.2173 0.037 Uiso 1 1 calc R
H9C H 1.2852 0.1617 0.2109 0.037 Uiso 1 1 calc R
C10 C 1.2358(2) 0.01561(15) 0.22924(12) 0.0244(6) Uani 1 1 d .
H10A H 1.2604 0.0173 0.2709 0.037 Uiso 1 1 calc R
H10B H 1.3151 0.0209 0.2092 0.037 Uiso 1 1 calc R
H10C H 1.1932 -0.0323 0.2189 0.037 Uiso 1 1 calc R
C11 C 0.6898(3) 0.04119(15) 0.35128(11) 0.0205(6) Uani 1 1 d .
C12 C 0.7285(3) 0.05721(16) 0.41478(11) 0.0308(7) Uani 1 1 d .
H12A H 0.8010 0.0241 0.4293 0.046 Uiso 1 1 calc R
H12B H 0.6525 0.0484 0.4364 0.046 Uiso 1 1 calc R
H12C H 0.7568 0.1094 0.4195 0.046 Uiso 1 1 calc R
C13 C 0.6473(3) -0.04054(17) 0.34455(13) 0.0377(8) Uani 1 1 d .
H13A H 0.6196 -0.0511 0.3039 0.057 Uiso 1 1 calc R
H13B H 0.5736 -0.0500 0.3673 0.057 Uiso 1 1 calc R
H13C H 0.7216 -0.0731 0.3580 0.057 Uiso 1 1 calc R
C14 C 0.5741(3) 0.09136(18) 0.32981(13) 0.0347(8) Uani 1 1 d .
H14A H 0.5509 0.0830 0.2886 0.052 Uiso 1 1 calc R
H14B H 0.5989 0.1439 0.3364 0.052 Uiso 1 1 calc R
H14C H 0.4981 0.0795 0.3507 0.052 Uiso 1 1 calc R
C15 C 0.8377(2) -0.01497(13) 0.13588(10) 0.0130(5) Uani 1 1 d .
C16 C 0.8271(2) -0.11740(14) 0.20777(11) 0.0180(6) Uani 1 1 d .
H16A H 0.7536 -0.0933 0.2216 0.022 Uiso 1 1 calc R
C17 C 0.8750(3) -0.18330(15) 0.23313(11) 0.0224(6) Uani 1 1 d .
H17A H 0.8333 -0.2046 0.2638 0.027 Uiso 1 1 calc R
C18 C 0.9830(3) -0.21803(15) 0.21394(11) 0.0223(6) Uani 1 1 d .
H18A H 1.0174 -0.2624 0.2321 0.027 Uiso 1 1 calc R
C19 C 1.0412(3) -0.18815(14) 0.16828(12) 0.0218(6) Uani 1 1 d .
H19A H 1.1151 -0.2122 0.1548 0.026 Uiso 1 1 calc R
C20 C 0.9916(2) -0.12297(14) 0.14214(11) 0.0196(6) Uani 1 1 d .
H20A H 1.0305 -0.1032 0.1101 0.024 Uiso 1 1 calc R
C21 C 0.8857(2) -0.08634(13) 0.16230(10) 0.0135(5) Uani 1 1 d .
C22 C 0.7772(2) -0.01467(13) 0.07459(10) 0.0123(5) Uani 1 1 d .
C23 C 0.7571(2) -0.07745(14) 0.04032(11) 0.0165(6) Uani 1 1 d .
H23A H 0.7878 -0.1251 0.0538 0.020 Uiso 1 1 calc R
C24 C 0.6910(2) -0.06925(14) -0.01427(10) 0.0162(6) Uani 1 1 d .
H24A H 0.6755 -0.1116 -0.0386 0.019 Uiso 1 1 calc R
C25 C 0.6476(2) 0.00066(14) -0.03327(10) 0.0157(5) Uani 1 1 d .
H25A H 0.6010 0.0067 -0.0703 0.019 Uiso 1 1 calc R
C26 C 0.6733(2) 0.06169(13) 0.00269(10) 0.0117(5) Uani 1 1 d .
C27 C 0.6315(2) 0.14070(13) -0.01000(10) 0.0123(5) Uani 1 1 d .
C28 C 0.6351(2) 0.13771(14) -0.11638(11) 0.0187(6) Uani 1 1 d .
H28A H 0.7091 0.1053 -0.1109 0.022 Uiso 1 1 calc R
C29 C 0.5887(3) 0.16056(15) -0.17161(11) 0.0233(6) Uani 1 1 d .
H29A H 0.6311 0.1437 -0.2036 0.028 Uiso 1 1 calc R
C30 C 0.4808(3) 0.20783(15) -0.18022(11) 0.0243(6) Uani 1 1 d .
H30A H 0.4498 0.2241 -0.2179 0.029 Uiso 1 1 calc R
C31 C 0.4186(3) 0.23107(14) -0.13338(11) 0.0215(6) Uani 1 1 d .
H31A H 0.3433 0.2625 -0.1391 0.026 Uiso 1 1 calc R
C32 C 0.4650(2) 0.20893(14) -0.07846(11) 0.0177(6) Uani 1 1 d .
H32A H 0.4221 0.2259 -0.0467 0.021 Uiso 1 1 calc R
C33 C 0.5744(2) 0.16174(13) -0.06896(10) 0.0139(5) Uani 1 1 d .
C34 C 0.6762(2) 0.32023(14) 0.00508(10) 0.0140(5) Uani 1 1 d .
C35 C 0.6121(2) 0.38951(14) 0.00620(11) 0.0175(6) Uani 1 1 d .
H35A H 0.6489 0.4307 -0.0122 0.021 Uiso 1 1 calc R
C36 C 0.4986(2) 0.40159(14) 0.03249(11) 0.0168(6) Uani 1 1 d .
H36A H 0.4597 0.4500 0.0311 0.020 Uiso 1 1 calc R
C37 C 0.4406(2) 0.34438(14) 0.06073(10) 0.0149(6) Uani 1 1 d .
C38 C 0.5018(2) 0.27483(14) 0.05947(10) 0.0137(5) Uani 1 1 d .
H38A H 0.4661 0.2342 0.0790 0.016 Uiso 1 1 calc R
C39 C 0.6124(2) 0.26223(13) 0.03111(10) 0.0134(5) Uani 1 1 d .
C40 C 0.8063(2) 0.31747(14) -0.02318(11) 0.0154(5) Uani 1 1 d .
C41 C 0.8829(2) 0.24373(14) -0.01671(11) 0.0175(6) Uani 1 1 d .
H41A H 0.8326 0.2043 -0.0383 0.026 Uiso 1 1 calc R
H41B H 0.8966 0.2299 0.0240 0.026 Uiso 1 1 calc R
H41C H 0.9685 0.2498 -0.0317 0.026 Uiso 1 1 calc R
C42 C 0.7759(3) 0.33527(14) -0.08734(11) 0.0194(6) Uani 1 1 d .
H42A H 0.7399 0.3860 -0.0919 0.029 Uiso 1 1 calc R
H42B H 0.7112 0.2993 -0.1049 0.029 Uiso 1 1 calc R
H42C H 0.8571 0.3319 -0.1062 0.029 Uiso 1 1 calc R
C43 C 0.8997(2) 0.37767(14) 0.00505(12) 0.0217(6) Uani 1 1 d .
H43A H 0.8575 0.4268 0.0003 0.033 Uiso 1 1 calc R
H43B H 0.9819 0.3779 -0.0133 0.033 Uiso 1 1 calc R
H43C H 0.9193 0.3666 0.0461 0.033 Uiso 1 1 calc R
C44 C 0.3194(2) 0.35341(14) 0.09351(11) 0.0183(6) Uani 1 1 d .
C45 C 0.2164(3) 0.29370(15) 0.07408(13) 0.0278(7) Uani 1 1 d .
H45A H 0.2528 0.2440 0.0836 0.042 Uiso 1 1 calc R
H45B H 0.1933 0.2975 0.0324 0.042 Uiso 1 1 calc R
H45C H 0.1373 0.3015 0.0938 0.042 Uiso 1 1 calc R
C46 C 0.2563(2) 0.43059(14) 0.08380(12) 0.0212(6) Uani 1 1 d .
H46A H 0.2304 0.4380 0.0426 0.032 Uiso 1 1 calc R
H46B H 0.3199 0.4693 0.0977 0.032 Uiso 1 1 calc R
H46C H 0.1781 0.4340 0.1048 0.032 Uiso 1 1 calc R
C47 C 0.3613(3) 0.34347(16) 0.15787(11) 0.0275(7) Uani 1 1 d .
H47A H 0.4016 0.2940 0.1647 0.041 Uiso 1 1 calc R
H47B H 0.2838 0.3477 0.1792 0.041 Uiso 1 1 calc R
H47C H 0.4254 0.3823 0.1710 0.041 Uiso 1 1 calc R

loop_
_atom_site_aniso_label
_atom_site_aniso_U_11
_atom_site_aniso_U_22
_atom_site_aniso_U_33
_atom_site_aniso_U_23
_atom_site_aniso_U_13
_atom_site_aniso_U_12
Co 0.01428(18) 0.01218(17) 0.01043(17) -0.00054(14) 0.00170(13) 0.00081(14)
Br1 0.02342(14) 0.01529(14) 0.01850(14) -0.00244(11) -0.00124(11) -0.00255(11)
Br2 0.01395(13) 0.02304(15) 0.01496(13) 0.00238(11) 0.00276(10) -0.00012(11)
N1 0.0104(10) 0.0144(11) 0.0100(10) -0.0006(9) 0.0018(8) -0.0020(8)
N2 0.0119(10) 0.0133(11) 0.0104(10) -0.0006(9) 0.0035(8) 0.0010(8)
N3 0.0118(10) 0.0127(11) 0.0137(11) 0.0002(9) 0.0035(8) -0.0001(8)
C1 0.0147(13) 0.0133(13) 0.0159(13) -0.0001(11) 0.0021(10) 0.0009(10)
C2 0.0170(14) 0.0263(15) 0.0183(14) -0.0015(12) -0.0021(11) -0.0029(12)
C3 0.0240(15) 0.0233(15) 0.0109(13) -0.0017(11) 0.0004(11) -0.0006(12)
C4 0.0211(14) 0.0131(13) 0.0142(13) 0.0031(11) 0.0047(11) 0.0030(11)
C5 0.0130(13) 0.0141(13) 0.0163(14) 0.0016(11) 0.0010(10) 0.0003(10)
C6 0.0162(13) 0.0087(12) 0.0132(13) -0.0004(10) 0.0009(10) 0.0019(10)
C7 0.0142(13) 0.0199(14) 0.0188(14) 0.0002(11) 0.0025(11) -0.0009(11)
C8 0.0181(14) 0.0254(15) 0.0176(14) 0.0001(12) 0.0065(11) -0.0032(12)
C9 0.0215(15) 0.0277(16) 0.0247(16) -0.0053(13) 0.0049(12) -0.0083(12)
C10 0.0171(14) 0.0277(16) 0.0291(16) 0.0008(13) 0.0056(12) 0.0016(12)
C11 0.0228(14) 0.0242(15) 0.0155(14) 0.0030(12) 0.0063(11) 0.0018(12)
C12 0.0365(18) 0.0368(18) 0.0203(16) 0.0039(14) 0.0094(13) 0.0066(14)
C13 0.046(2) 0.0353(18) 0.0356(19) -0.0006(15) 0.0231(15) -0.0104(15)
C14 0.0272(17) 0.054(2) 0.0249(17) 0.0079(15) 0.0112(13) 0.0156(15)
C15 0.0083(12) 0.0152(13) 0.0165(13) -0.0014(11) 0.0060(10) -0.0007(10)
C16 0.0200(14) 0.0183(14) 0.0155(14) -0.0010(11) 0.0003(11) -0.0013(11)
C17 0.0324(16) 0.0192(15) 0.0149(14) 0.0019(12) -0.0012(12) -0.0050(13)
C18 0.0308(16) 0.0141(14) 0.0200(15) -0.0005(12) -0.0072(12) 0.0015(12)
C19 0.0197(14) 0.0170(14) 0.0279(16) -0.0047(12) -0.0010(12) 0.0052(11)
C20 0.0209(14) 0.0187(15) 0.0195(15) 0.0004(11) 0.0034(11) -0.0012(11)
C21 0.0150(13) 0.0117(13) 0.0132(13) -0.0016(10) -0.0015(10) -0.0003(10)
C22 0.0108(12) 0.0153(13) 0.0119(12) 0.0006(11) 0.0056(10) 0.0008(10)
C23 0.0180(14) 0.0130(13) 0.0185(14) 0.0008(11) 0.0020(11) 0.0033(11)
C24 0.0194(14) 0.0170(14) 0.0123(13) -0.0058(11) 0.0023(11) -0.0028(11)
C25 0.0167(13) 0.0181(14) 0.0121(13) -0.0005(11) 0.0012(10) -0.0002(11)
C26 0.0118(12) 0.0124(13) 0.0113(13) 0.0007(10) 0.0027(10) 0.0001(10)
C27 0.0097(12) 0.0155(13) 0.0123(13) 0.0008(11) 0.0045(10) -0.0017(10)
C28 0.0168(13) 0.0193(14) 0.0195(14) -0.0010(12) 0.0001(11) -0.0011(11)
C29 0.0259(15) 0.0309(16) 0.0135(14) -0.0021(12) 0.0036(12) -0.0054(13)
C30 0.0318(16) 0.0260(16) 0.0137(14) 0.0075(12) -0.0048(12) -0.0054(13)
C31 0.0200(14) 0.0203(15) 0.0227(15) 0.0043(12) -0.0041(12) -0.0011(11)
C32 0.0194(14) 0.0150(14) 0.0185(14) -0.0014(11) 0.0012(11) -0.0008(11)
C33 0.0165(13) 0.0117(13) 0.0130(13) -0.0006(10) -0.0010(10) -0.0040(10)
C34 0.0127(13) 0.0178(14) 0.0110(13) -0.0002(11) -0.0013(10) 0.0003(11)
C35 0.0183(14) 0.0153(13) 0.0188(14) 0.0037(11) 0.0016(11) -0.0014(11)
C36 0.0181(14) 0.0135(13) 0.0191(14) 0.0017(11) 0.0030(11) 0.0049(11)
C37 0.0138(13) 0.0188(14) 0.0114(13) -0.0004(11) -0.0025(10) 0.0018(11)
C38 0.0151(13) 0.0150(13) 0.0105(13) 0.0023(10) -0.0006(10) -0.0024(10)
C39 0.0146(13) 0.0116(13) 0.0129(13) -0.0018(10) -0.0035(10) 0.0019(10)
C40 0.0127(13) 0.0175(14) 0.0163(13) 0.0015(11) 0.0025(10) -0.0011(11)
C41 0.0141(13) 0.0217(14) 0.0172(14) -0.0016(11) 0.0045(10) -0.0002(11)
C42 0.0214(14) 0.0186(14) 0.0189(14) 0.0030(12) 0.0045(11) 0.0007(11)
C43 0.0167(14) 0.0202(15) 0.0283(16) -0.0020(12) 0.0018(12) -0.0001(11)
C44 0.0162(13) 0.0189(14) 0.0199(15) 0.0012(12) 0.0031(11) 0.0024(11)
C45 0.0184(15) 0.0258(16) 0.0407(19) -0.0003(14) 0.0093(13) 0.0019(12)
C46 0.0177(14) 0.0204(14) 0.0264(16) 0.0006(12) 0.0069(12) 0.0064(11)
C47 0.0307(16) 0.0315(17) 0.0215(16) 0.0036(13) 0.0075(13) 0.0102(13)

loop_
_atom_type_symbol
_atom_type_description
_atom_type_scat_dispersion_real
_atom_type_scat_dispersion_imag
_atom_type_scat_source
C C 0.0033 0.0016 'International Tables Vol C Tables 4.2.6.8 and 6.1.1.4'
H H 0.0000 0.0000 'International Tables Vol C Tables 4.2.6.8 and 6.1.1.4'
N N 0.0061 0.0033 'International Tables Vol C Tables 4.2.6.8 and 6.1.1.4'
Co Co 0.3494 0.9721 'International Tables Vol C Tables 4.2.6.8 and 6.1.1.4'
Br Br -0.2901 2.4595 'International Tables Vol C Tables 4.2.6.8 and 6.1.1.4'

loop_
_geom_angle_atom_site_label_1
_geom_angle_atom_site_label_2
_geom_angle_atom_site_label_3
_geom_angle
N2 Co N1 75.23(7)
N2 Co N3 74.25(7)
N1 Co N3 148.25(7)
N2 Co Br1 143.22(6)
N1 Co Br1 100.11(5)
N3 Co Br1 99.02(5)
N2 Co Br2 96.85(5)
N1 Co Br2 95.25(5)
N3 Co Br2 96.85(5)
Br1 Co Br2 119.927(16)
C15 N1 C6 120.1(2)
C15 N1 Co 116.48(16)
C6 N1 Co 121.41(15)
C22 N2 C26 120.9(2)
C22 N2 Co 118.36(16)
C26 N2 Co 119.67(15)
C27 N3 C39 122.7(2)
C27 N3 Co 117.94(16)
C39 N3 Co 118.80(15)
C2 C1 C6 114.1(2)
C2 C1 C7 116.8(2)
C6 C1 C7 129.1(2)
C3 C2 C1 124.5(2)
C2 C3 C4 120.6(2)
C3 C4 C5 116.1(2)
C3 C4 C11 124.4(2)
C5 C4 C11 119.4(2)
C6 C5 C4 122.7(2)
C5 C6 C1 122.0(2)
C5 C6 N1 113.1(2)
C1 C6 N1 124.8(2)
C8 C7 C10 108.1(2)
C8 C7 C9 106.5(2)
C10 C7 C9 110.0(2)
C8 C7 C1 115.4(2)
C10 C7 C1 108.2(2)
C9 C7 C1 108.6(2)
C12 C11 C14 108.9(2)
C12 C11 C13 108.8(2)
C14 C11 C13 109.1(2)
C12 C11 C4 111.5(2)
C14 C11 C4 110.3(2)
C13 C11 C4 108.3(2)
N1 C15 C21 126.3(2)
N1 C15 C22 114.6(2)
C21 C15 C22 119.2(2)
C17 C16 C21 120.5(2)
C18 C17 C16 120.1(3)
C17 C18 C19 119.9(2)
C18 C19 C20 119.9(3)
C19 C20 C21 120.6(2)
C20 C21 C16 118.9(2)
C20 C21 C15 120.1(2)
C16 C21 C15 121.0(2)
N2 C22 C23 121.2(2)
N2 C22 C15 113.8(2)
C23 C22 C15 124.9(2)
C22 C23 C24 118.4(2)
C25 C24 C23 119.9(2)
C24 C25 C26 118.9(2)
N2 C26 C25 120.6(2)
N2 C26 C27 113.0(2)
C25 C26 C27 126.2(2)
N3 C27 C33 126.1(2)
N3 C27 C26 114.0(2)
C33 C27 C26 119.9(2)
C29 C28 C33 120.8(2)
C30 C29 C28 120.2(3)
C31 C30 C29 119.3(2)
C32 C31 C30 120.6(2)
C31 C32 C33 120.8(2)
C28 C33 C32 118.2(2)
C28 C33 C27 119.8(2)
C32 C33 C27 121.9(2)
C39 C34 C35 114.1(2)
C39 C34 C40 128.5(2)
C35 C34 C40 117.4(2)
C36 C35 C34 124.1(2)
C37 C36 C35 121.0(2)
C36 C37 C38 115.8(2)
C36 C37 C44 124.7(2)
C38 C37 C44 119.5(2)
C39 C38 C37 123.0(2)
C38 C39 C34 121.8(2)
C38 C39 N3 113.1(2)
C34 C39 N3 125.1(2)
C41 C40 C42 108.9(2)
C41 C40 C43 105.83(19)
C42 C40 C43 109.1(2)
C41 C40 C34 115.9(2)
C42 C40 C34 108.47(19)
C43 C40 C34 108.4(2)
C37 C44 C46 111.8(2)
C37 C44 C47 108.8(2)
C46 C44 C47 108.7(2)
C37 C44 C45 110.0(2)
C46 C44 C45 108.6(2)
C47 C44 C45 108.8(2)

loop_
_geom_bond_atom_site_label_1
_geom_bond_atom_site_label_2
_geom_bond_distance
Co N2 2.0547(19)
Co N1 2.1596(19)
Co N3 2.160(2)
Co Br1 2.3866(4)
Co Br2 2.4518(4)
N1 C15 1.283(3)
N1 C6 1.448(3)
N2 C22 1.340(3)
N2 C26 1.341(3)
N3 C27 1.285(3)
N3 C39 1.438(3)
C1 C2 1.394(3)
C1 C6 1.394(3)
C1 C7 1.542(3)
C2 C3 1.379(4)
C3 C4 1.384(3)
C4 C5 1.388(3)
C4 C11 1.533(3)
C5 C6 1.385(3)
C7 C8 1.536(3)
C7 C10 1.540(3)
C7 C9 1.541(3)
C11 C12 1.523(4)
C11 C14 1.524(4)
C11 C13 1.527(4)
C15 C21 1.478(3)
C15 C22 1.500(3)
C16 C17 1.385(3)
C16 C21 1.388(3)
C17 C18 1.379(4)
C18 C19 1.381(4)
C19 C20 1.387(4)
C20 C21 1.386(3)
C22 C23 1.382(3)
C23 C24 1.388(3)
C24 C25 1.383(3)
C25 C26 1.385(3)
C26 C27 1.496(3)
C27 C33 1.487(3)
C28 C29 1.389(4)
C28 C33 1.392(4)
C29 C30 1.385(4)
C30 C31 1.385(4)
C31 C32 1.379(3)
C32 C33 1.398(3)
C34 C39 1.397(3)
C34 C35 1.402(3)
C34 C40 1.542(3)
C35 C36 1.382(3)
C36 C37 1.383(3)
C37 C38 1.393(3)
C37 C44 1.529(3)
C38 C39 1.384(3)
C40 C41 1.532(3)
C40 C42 1.533(3)
C40 C43 1.540(3)
C44 C46 1.529(3)
C44 C47 1.531(3)
C44 C45 1.533(4)

loop_
_geom_torsion_atom_site_label_1
_geom_torsion_atom_site_label_2
_geom_torsion_atom_site_label_3
_geom_torsion_atom_site_label_4
_geom_torsion
N2 Co N1 C15 -11.23(17)
N3 Co N1 C15 -27.6(2)
Br1 Co N1 C15 -153.83(16)
Br2 Co N1 C15 84.48(17)
N2 Co N1 C6 -175.28(18)
N3 Co N1 C6 168.35(15)
Br1 Co N1 C6 42.13(17)
Br2 Co N1 C6 -79.56(16)
N1 Co N2 C22 10.60(16)
N3 Co N2 C22 -178.27(18)
Br1 Co N2 C22 97.76(18)
Br2 Co N2 C22 -83.05(16)
N1 Co N2 C26 178.98(18)
N3 Co N2 C26 -9.89(17)
Br1 Co N2 C26 -93.85(18)
Br2 Co N2 C26 85.34(17)
N2 Co N3 C27 7.27(17)
N1 Co N3 C27 23.7(3)
Br1 Co N3 C27 150.19(16)
Br2 Co N3 C27 -87.95(17)
N2 Co N3 C39 179.04(18)
N1 Co N3 C39 -164.50(15)
Br1 Co N3 C39 -38.04(16)
Br2 Co N3 C39 83.83(16)
C6 C1 C2 C3 -1.1(4)
C7 C1 C2 C3 179.6(2)
C1 C2 C3 C4 0.1(4)
C2 C3 C4 C5 -0.2(4)
C2 C3 C4 C11 176.8(2)
C3 C4 C5 C6 1.5(4)
C11 C4 C5 C6 -175.6(2)
C4 C5 C6 C1 -2.7(4)
C4 C5 C6 N1 179.9(2)
C2 C1 C6 C5 2.4(3)
C7 C1 C6 C5 -178.5(2)
C2 C1 C6 N1 179.5(2)
C7 C1 C6 N1 -1.4(4)
C15 N1 C6 C5 -90.5(3)
Co N1 C6 C5 72.9(2)
C15 N1 C6 C1 92.2(3)
Co N1 C6 C1 -104.3(2)
C2 C1 C7 C8 -175.5(2)
C6 C1 C7 C8 5.4(4)
C2 C1 C7 C10 63.2(3)
C6 C1 C7 C10 -115.9(3)
C2 C1 C7 C9 -56.1(3)
C6 C1 C7 C9 124.8(3)
C3 C4 C11 C12 9.7(4)
C5 C4 C11 C12 -173.4(2)
C3 C4 C11 C14 130.7(3)
C5 C4 C11 C14 -52.3(3)
C3 C4 C11 C13 -109.9(3)
C5 C4 C11 C13 67.0(3)
C6 N1 C15 C21 -5.4(4)
Co N1 C15 C21 -169.63(18)
C6 N1 C15 C22 174.25(19)
Co N1 C15 C22 10.0(3)
C21 C16 C17 C18 1.1(4)
C16 C17 C18 C19 -1.8(4)
C17 C18 C19 C20 0.6(4)
C18 C19 C20 C21 1.5(4)
C19 C20 C21 C16 -2.3(4)
C19 C20 C21 C15 177.1(2)
C17 C16 C21 C20 1.0(4)
C17 C16 C21 C15 -178.3(2)
N1 C15 C21 C20 -114.6(3)
C22 C15 C21 C20 65.8(3)
N1 C15 C21 C16 64.7(3)
C22 C15 C21 C16 -114.9(3)
C26 N2 C22 C23 -1.2(3)
Co N2 C22 C23 167.08(18)
C26 N2 C22 C15 -177.2(2)
Co N2 C22 C15 -8.9(3)
N1 C15 C22 N2 -1.1(3)
C21 C15 C22 N2 178.5(2)
N1 C15 C22 C23 -176.9(2)
C21 C15 C22 C23 2.7(4)
N2 C22 C23 C24 -0.3(4)
C15 C22 C23 C24 175.3(2)
C22 C23 C24 C25 0.3(4)
C23 C24 C25 C26 1.0(4)
C22 N2 C26 C25 2.6(3)
Co N2 C26 C25 -165.52(18)
C22 N2 C26 C27 179.1(2)
Co N2 C26 C27 11.0(3)
C24 C25 C26 N2 -2.5(4)
C24 C25 C26 C27 -178.5(2)
C39 N3 C27 C33 6.9(4)
Co N3 C27 C33 178.37(18)
C39 N3 C27 C26 -175.3(2)
Co N3 C27 C26 -3.9(3)
N2 C26 C27 N3 -4.2(3)
C25 C26 C27 N3 172.1(2)
N2 C26 C27 C33 173.7(2)
C25 C26 C27 C33 -10.0(4)
C33 C28 C29 C30 0.0(4)
C28 C29 C30 C31 -1.0(4)
C29 C30 C31 C32 1.5(4)
C30 C31 C32 C33 -1.0(4)
C29 C28 C33 C32 0.5(4)
C29 C28 C33 C27 -175.8(2)
C31 C32 C33 C28 -0.1(4)
C31 C32 C33 C27 176.2(2)
N3 C27 C33 C28 131.5(3)
C26 C27 C33 C28 -46.1(3)
N3 C27 C33 C32 -44.7(4)
C26 C27 C33 C32 137.7(2)
C39 C34 C35 C36 2.5(4)
C40 C34 C35 C36 -176.6(2)
C34 C35 C36 C37 0.8(4)
C35 C36 C37 C38 -1.6(3)
C35 C36 C37 C44 176.8(2)
C36 C37 C38 C39 -1.1(3)
C44 C37 C38 C39 -179.5(2)
C37 C38 C39 C34 4.8(4)
C37 C38 C39 N3 -176.8(2)
C35 C34 C39 C38 -5.2(3)
C40 C34 C39 C38 173.9(2)
C35 C34 C39 N3 176.6(2)
C40 C34 C39 N3 -4.4(4)
C27 N3 C39 C38 103.2(3)
Co N3 C39 C38 -68.1(2)
C27 N3 C39 C34 -78.4(3)
Co N3 C39 C34 110.3(2)
C39 C34 C40 C41 -6.8(4)
C35 C34 C40 C41 172.3(2)
C39 C34 C40 C42 116.1(3)
C35 C34 C40 C42 -64.8(3)
C39 C34 C40 C43 -125.5(3)
C35 C34 C40 C43 53.5(3)
C36 C37 C44 C46 8.8(3)
C38 C37 C44 C46 -172.9(2)
C36 C37 C44 C47 -111.2(3)
C38 C37 C44 C47 67.0(3)
C36 C37 C44 C45 129.6(3)
C38 C37 C44 C45 -52.2(3)
